data_7124677
loop_
_publ_author_name
'Al Hareri, M.'
'Gavey, E. L.'
'Regier, J.'
'Ras Ali, Z.'
'Carlos, L. D.'
'Ferreira, R. A. S.'
'Pilkington, M.'

_publ_section_title
;
 Encapsulation of a [Dy(OH2)8](3+) cation: magneto-optical and theoretical
 studies of a caged, emissive SMM.
;
_journal_issue 76
_journal_name_full 'Chemical communications (Cambridge, England)'
_journal_page_first 11335
_journal_page_last 11338
_journal_paper_doi 10.1039/c6cc03578g
_journal_volume 52
_journal_year 2016
_chemical_formula_moiety '3(C14 H20 O5), Dy H16 O8, 3(Cl O4)'
_chemical_formula_sum 'C42 H76 Cl3 Dy O35'
_chemical_formula_weight 1409.87
_space_group_crystal_system triclinic
_space_group_IT_number 2
_space_group_name_Hall '-P 1'
_space_group_name_H-M_alt 'P -1'
_atom_sites_solution_hydrogens calc
_audit_creation_method SHELXL-2014/7
_audit_update_record
;
2015-11-22 deposited with the CCDC.
2016-07-14 downloaded from the CCDC.
;
_cell_angle_alpha 89.940(10)
_cell_angle_beta 85.741(10)
_cell_angle_gamma 86.594(11)
_cell_formula_units_Z 2
_cell_length_a 12.741(3)
_cell_length_b 13.235(4)
_cell_length_c 17.923(4)
_cell_measurement_reflns_used 9140
_cell_measurement_temperature 150(2)
_cell_measurement_theta_max 33.31
_cell_measurement_theta_min 2.30
_cell_volume 3008.6(13)
_computing_cell_refinement 'Bruker SAINT'
_computing_data_collection 'Bruker APEX2'
_computing_data_reduction 'Bruker SAINT'
_computing_molecular_graphics 'Bruker SHELXTL'
_computing_publication_material 'Bruker SHELXTL'
_computing_structure_refinement 'SHELXL-2014 (Sheldrick 2014)'
_computing_structure_solution 'SHELXS-97 (Sheldrick 2008)'
_diffrn_ambient_temperature 150(2)
_diffrn_measured_fraction_theta_full 0.984
_diffrn_measured_fraction_theta_max 0.960
_diffrn_measurement_device_type 'CCD detector'
_diffrn_measurement_method 'phi and omega scans'
_diffrn_radiation_type MoK\a
_diffrn_radiation_wavelength 0.71073
_diffrn_reflns_av_R_equivalents 0.0431
_diffrn_reflns_av_unetI/netI 0.0395
_diffrn_reflns_Laue_measured_fraction_full 0.984
_diffrn_reflns_Laue_measured_fraction_max 0.960
_diffrn_reflns_limit_h_max 16
_diffrn_reflns_limit_h_min -16
_diffrn_reflns_limit_k_max 17
_diffrn_reflns_limit_k_min -17
_diffrn_reflns_limit_l_max 23
_diffrn_reflns_limit_l_min -23
_diffrn_reflns_number 80643
_diffrn_reflns_point_group_measured_fraction_full 0.984
_diffrn_reflns_point_group_measured_fraction_max 0.960
_diffrn_reflns_theta_full 25.242
_diffrn_reflns_theta_max 28.363
_diffrn_reflns_theta_min 1.541
_diffrn_source 'sealed tube'
_exptl_absorpt_coefficient_mu 1.469
_exptl_absorpt_correction_T_max 0.7465
_exptl_absorpt_correction_T_min 0.5714
_exptl_absorpt_correction_type multi-scan
_exptl_absorpt_process_details 'Bruker SADABS'
_exptl_crystal_colour pink
_exptl_crystal_density_diffrn 1.556
_exptl_crystal_description blocks
_exptl_crystal_F_000 1450
_exptl_crystal_size_max 0.29
_exptl_crystal_size_mid 0.27
_exptl_crystal_size_min 0.23
_refine_diff_density_max 4.509
_refine_diff_density_min -2.577
_refine_diff_density_rms 0.217
_refine_ls_extinction_method none
_refine_ls_goodness_of_fit_ref 1.091
_refine_ls_hydrogen_treatment mixed
_refine_ls_matrix_type full
_refine_ls_number_parameters 694
_refine_ls_number_reflns 14436
_refine_ls_number_restraints 22
_refine_ls_restrained_S_all 1.090
_refine_ls_R_factor_all 0.0746
_refine_ls_R_factor_gt 0.0686
_refine_ls_shift/su_max 0.001
_refine_ls_shift/su_mean 0.000
_refine_ls_structure_factor_coef Fsqd
_refine_ls_weighting_details 'w=1/[\s^2^(Fo^2^)+(0.0838P)^2^+28.6356P] where P=(Fo^2^+2Fc^2^)/3'
_refine_ls_weighting_scheme calc
_refine_ls_wR_factor_gt 0.1730
_refine_ls_wR_factor_ref 0.1794
_reflns_Friedel_coverage 0.000
_reflns_number_gt 13382
_reflns_number_total 14436
_reflns_threshold_expression 'I > 2\s(I)'
_cod_data_source_file c6cc03578g2.cif
_cod_data_source_block EG5124_0m
_cod_original_cell_volume 3008.7(13)
_cod_database_code 7124677
_shelx_shelxl_version_number 2014/7
_shelx_space_group_comment
;
The symmetry employed for this shelxl refinement is uniquely defined
by the following loop, which should always be used as a source of
symmetry information in preference to the above space-group names.
They are only intended as comments.
;
_shelx_estimated_absorpt_t_min 0.5714
_shelx_estimated_absorpt_t_max 0.7465

loop_
_space_group_symop_operation_xyz
'x, y, z'
'-x, -y, -z'

loop_
_atom_site_label
_atom_site_type_symbol
_atom_site_fract_x
_atom_site_fract_y
_atom_site_fract_z
_atom_site_U_iso_or_equiv
_atom_site_adp_type
_atom_site_occupancy
_atom_site_site_symmetry_order
_atom_site_calc_flag
_atom_site_refinement_flags_posn
_atom_site_refinement_flags_adp
Dy1 Dy 0.88918(2) 0.78266(2) 0.24726(2) 0.01372(9) Uani 1 1 d . .
Cl1 Cl 0.07349(12) 0.12572(11) 0.25971(8) 0.0238(3) Uani 1 1 d . .
Cl2 Cl 0.20045(12) 0.67510(11) 0.04485(8) 0.0242(3) Uani 1 1 d . .
Cl3 Cl 0.20772(14) 0.7042(2) 0.39148(11) 0.0481(5) Uani 1 1 d . .
O1 O 0.7524(3) 0.8344(3) 0.3342(2) 0.0230(9) Uani 1 1 d D .
O2 O 0.9620(3) 0.9024(3) 0.3257(2) 0.0210(8) Uani 1 1 d D .
O3 O 0.9145(4) 0.9291(4) 0.1743(2) 0.0281(10) Uani 1 1 d D .
O4 O 0.7444(3) 0.8123(3) 0.1721(2) 0.0230(9) Uani 1 1 d D .
O5 O 0.9404(4) 0.6912(4) 0.1360(2) 0.0266(9) Uani 1 1 d D .
O6 O 1.0781(3) 0.7693(5) 0.2268(3) 0.0339(12) Uani 1 1 d D .
O7 O 0.9448(3) 0.6905(4) 0.3497(3) 0.0259(9) Uani 1 1 d D .
O8 O 0.7965(4) 0.6310(3) 0.2554(3) 0.0270(9) Uani 1 1 d D .
O9 O 0.7576(5) 0.8202(5) 0.4977(3) 0.0540(12) Uani 1 1 d . .
O10 O 0.8577(4) 0.9981(4) 0.4442(3) 0.0330(11) Uani 1 1 d . .
O11 O 0.6831(4) 1.0755(4) 0.3676(3) 0.0323(11) Uani 1 1 d . .
O12 O 0.5618(4) 0.9226(4) 0.3069(3) 0.0281(10) Uani 1 1 d . .
O13 O 0.5701(5) 0.8256(5) 0.4451(4) 0.0540(12) Uani 1 1 d . .
O14 O 0.6762(4) 0.9941(3) 0.0765(3) 0.0354(12) Uani 1 1 d . .
O15 O 0.8823(3) 0.9327(3) 0.0280(2) 0.0216(8) Uani 1 1 d . .
O16 O 0.8349(4) 0.7228(3) 0.0125(2) 0.0241(9) Uani 1 1 d . .
O17 O 0.6439(4) 0.6664(3) 0.0987(3) 0.0264(9) Uani 1 1 d . .
O18 O 0.5456(4) 0.8569(3) 0.0940(3) 0.0294(10) Uani 1 1 d . .
O19 O 0.6000(6) 0.5615(9) 0.3215(4) 0.088(2) Uani 1 1 d . .
O20 O 0.7234(6) 0.5889(9) 0.4358(4) 0.088(2) Uani 1 1 d . .
O21 O 0.9314(6) 0.4914(5) 0.3682(4) 0.061(2) Uani 1 1 d . .
O22 O 0.9102(4) 0.4495(4) 0.2128(3) 0.0384(12) Uani 1 1 d . .
O23 O 0.6961(4) 0.4283(5) 0.2316(3) 0.0443(14) Uani 1 1 d . .
O24 O -0.0061(5) 0.1139(4) 0.2066(3) 0.0406(13) Uani 1 1 d . .
O25 O 0.0214(4) 0.1604(5) 0.3294(3) 0.0423(13) Uani 1 1 d . .
O26 O 0.1295(4) 0.0299(4) 0.2708(4) 0.0446(14) Uani 1 1 d . .
O27 O 0.1449(4) 0.1993(4) 0.2315(3) 0.0371(12) Uani 1 1 d . .
O28 O 0.1403(5) 0.6968(7) -0.0176(3) 0.065(2) Uani 1 1 d . .
O29 O 0.1493(5) 0.5997(4) 0.0906(4) 0.0474(15) Uani 1 1 d . .
O30 O 0.2009(5) 0.7654(4) 0.0901(3) 0.0371(12) Uani 1 1 d . .
O31 O 0.3051(4) 0.6406(5) 0.0204(3) 0.0464(15) Uani 1 1 d . .
O32 O 0.1900(5) 0.6046(7) 0.3539(4) 0.0671(10) Uani 1 1 d . .
O33 O 0.1108(5) 0.7261(7) 0.4352(4) 0.0671(10) Uani 1 1 d . .
O34 O 0.2913(5) 0.6832(7) 0.4387(4) 0.0671(10) Uani 1 1 d . .
O35 O 0.2337(5) 0.7700(7) 0.3359(4) 0.0671(10) Uani 1 1 d . .
C1 C 0.5759(7) 0.7888(5) 0.5164(4) 0.0372(17) Uani 1 1 d . .
C2 C 0.4899(8) 0.7486(6) 0.5577(5) 0.046(2) Uani 1 1 d . .
H2 H 0.4240 0.7494 0.5385 0.055 Uiso 1 1 calc R U
C3 C 0.5053(10) 0.7077(7) 0.6275(6) 0.066(3) Uani 1 1 d . .
H3 H 0.4490 0.6809 0.6553 0.079 Uiso 1 1 calc R U
C4 C 0.6015(12) 0.7061(7) 0.6563(5) 0.073(4) Uani 1 1 d . .
H4 H 0.6097 0.6785 0.7034 0.087 Uiso 1 1 calc R U
C5 C 0.6881(10) 0.7455(7) 0.6161(5) 0.061(3) Uani 1 1 d . .
H5 H 0.7531 0.7445 0.6365 0.073 Uiso 1 1 calc R U
C6 C 0.6764(8) 0.7866(6) 0.5448(4) 0.045(2) Uani 1 1 d . .
C7 C 0.8642(7) 0.8448(7) 0.5159(5) 0.0452(10) Uani 1 1 d . .
H7A H 0.9165 0.8179 0.4778 0.054 Uiso 1 1 calc R U
H7B H 0.8804 0.8160 0.5638 0.054 Uiso 1 1 calc R U
C8 C 0.8639(7) 0.9574(7) 0.5187(5) 0.0452(10) Uani 1 1 d . .
H8A H 0.8041 0.9841 0.5508 0.054 Uiso 1 1 calc R U
H8B H 0.9278 0.9776 0.5393 0.054 Uiso 1 1 calc R U
C9 C 0.8245(7) 1.1033(7) 0.4412(5) 0.0452(10) Uani 1 1 d . .
H9A H 0.8843 1.1442 0.4464 0.054 Uiso 1 1 calc R U
H9B H 0.7721 1.1200 0.4820 0.054 Uiso 1 1 calc R U
C10 C 0.7787(7) 1.1259(7) 0.3679(5) 0.0452(10) Uani 1 1 d . .
H10A H 0.7648 1.1983 0.3624 0.054 Uiso 1 1 calc R U
H10B H 0.8276 1.1019 0.3268 0.054 Uiso 1 1 calc R U
C11 C 0.6378(6) 1.0825(6) 0.2974(4) 0.0327(15) Uani 1 1 d . .
H11A H 0.6850 1.0498 0.2585 0.039 Uiso 1 1 calc R U
H11B H 0.6243 1.1528 0.2838 0.039 Uiso 1 1 calc R U
C12 C 0.5365(5) 1.0300(5) 0.3066(4) 0.0299(14) Uani 1 1 d . .
H12A H 0.4976 1.0508 0.3531 0.036 Uiso 1 1 calc R U
H12B H 0.4931 1.0476 0.2657 0.036 Uiso 1 1 calc R U
C13 C 0.4789(7) 0.8655(7) 0.3378(5) 0.046(2) Uani 1 1 d . .
H13A H 0.4899 0.7964 0.3196 0.055 Uiso 1 1 calc R U
H13B H 0.4128 0.8933 0.3206 0.055 Uiso 1 1 calc R U
C14 C 0.4703(6) 0.8643(8) 0.4222(5) 0.049(2) Uani 1 1 d . .
H14A H 0.4539 0.9322 0.4417 0.059 Uiso 1 1 calc R U
H14B H 0.4150 0.8215 0.4406 0.059 Uiso 1 1 calc R U
C15 C 0.5040(5) 0.9522(5) 0.1120(4) 0.0242(12) Uani 1 1 d . .
C16 C 0.4016(5) 0.9763(6) 0.1386(4) 0.0308(14) Uani 1 1 d . .
H16 H 0.3545 0.9259 0.1474 0.037 Uiso 1 1 calc R U
C17 C 0.3694(6) 1.0783(6) 0.1524(4) 0.0378(17) Uani 1 1 d . .
H17 H 0.3005 1.0951 0.1711 0.045 Uiso 1 1 calc R U
C18 C 0.4379(6) 1.1538(6) 0.1388(4) 0.0371(17) Uani 1 1 d . .
H18 H 0.4150 1.2211 0.1474 0.045 Uiso 1 1 calc R U
C19 C 0.5418(6) 1.1291(5) 0.1120(5) 0.0361(16) Uani 1 1 d . .
H19 H 0.5886 1.1796 0.1026 0.043 Uiso 1 1 calc R U
C20 C 0.5746(5) 1.0280(5) 0.0995(4) 0.0273(13) Uani 1 1 d . .
C21 C 0.7441(5) 1.0627(5) 0.0387(4) 0.0276(13) Uani 1 1 d . .
H21A H 0.7824 1.0981 0.0744 0.033 Uiso 1 1 calc R U
H21B H 0.7033 1.1124 0.0112 0.033 Uiso 1 1 calc R U
C22 C 0.8188(5) 1.0022(5) -0.0136(4) 0.0280(13) Uani 1 1 d . .
H22A H 0.7799 0.9651 -0.0480 0.034 Uiso 1 1 calc R U
H22B H 0.8636 1.0468 -0.0426 0.034 Uiso 1 1 calc R U
C23 C 0.9448(5) 0.8595(5) -0.0165(4) 0.0268(13) Uani 1 1 d . .
H23A H 0.9981 0.8283 0.0135 0.032 Uiso 1 1 calc R U
H23B H 0.9810 0.8937 -0.0579 0.032 Uiso 1 1 calc R U
C24 C 0.8829(6) 0.7774(5) -0.0475(3) 0.0285(14) Uani 1 1 d . .
H24A H 0.8293 0.8073 -0.0778 0.034 Uiso 1 1 calc R U
H24B H 0.9296 0.7320 -0.0790 0.034 Uiso 1 1 calc R U
C25 C 0.7675(6) 0.6481(5) -0.0131(4) 0.0339(15) Uani 1 1 d . .
H25A H 0.8090 0.5976 -0.0437 0.041 Uiso 1 1 calc R U
H25B H 0.7148 0.6802 -0.0431 0.041 Uiso 1 1 calc R U
C26 C 0.7145(6) 0.5985(5) 0.0548(4) 0.0309(14) Uani 1 1 d . .
H26A H 0.6759 0.5427 0.0383 0.037 Uiso 1 1 calc R U
H26B H 0.7683 0.5708 0.0859 0.037 Uiso 1 1 calc R U
C27 C 0.5434(6) 0.6846(5) 0.0688(5) 0.0337(16) Uani 1 1 d . .
H27A H 0.5032 0.6248 0.0750 0.040 Uiso 1 1 calc R U
H27B H 0.5530 0.6992 0.0158 0.040 Uiso 1 1 calc R U
C28 C 0.4848(5) 0.7721(5) 0.1088(4) 0.0309(14) Uani 1 1 d . .
H28A H 0.4153 0.7837 0.0906 0.037 Uiso 1 1 calc R U
H28B H 0.4769 0.7593 0.1622 0.037 Uiso 1 1 calc R U
C29 C 0.5954(6) 0.4558(6) 0.2167(4) 0.0302(14) Uani 1 1 d . .
C30 C 0.5434(6) 0.4217(5) 0.1570(4) 0.0335(15) Uani 1 1 d . .
H30 H 0.5781 0.3771 0.1221 0.040 Uiso 1 1 calc R U
C31 C 0.4385(7) 0.4549(7) 0.1501(5) 0.046(2) Uani 1 1 d . .
H31 H 0.4038 0.4321 0.1100 0.055 Uiso 1 1 calc R U
C32 C 0.3857(7) 0.5202(7) 0.2009(5) 0.0429(18) Uani 1 1 d . .
H32 H 0.3155 0.5405 0.1961 0.051 Uiso 1 1 calc R U
C33 C 0.4384(7) 0.5558(7) 0.2601(5) 0.050(2) Uani 1 1 d . .
H33 H 0.4034 0.6006 0.2948 0.060 Uiso 1 1 calc R U
C34 C 0.5413(6) 0.5250(7) 0.2672(5) 0.044(2) Uani 1 1 d . .
C35 C 0.5586(9) 0.5647(10) 0.3952(6) 0.0687(16) Uani 1 1 d . .
H35A H 0.5069 0.5140 0.4021 0.082 Uiso 1 1 calc R U
H35B H 0.5222 0.6304 0.4048 0.082 Uiso 1 1 calc R U
C36 C 0.6383(9) 0.5471(10) 0.4510(7) 0.0687(16) Uani 1 1 d . .
H36A H 0.6080 0.5717 0.4994 0.082 Uiso 1 1 calc R U
H36B H 0.6538 0.4748 0.4554 0.082 Uiso 1 1 calc R U
C37 C 0.8139(9) 0.5461(9) 0.4762(6) 0.0687(16) Uani 1 1 d . .
H37A H 0.8597 0.6005 0.4840 0.082 Uiso 1 1 calc R U
H37B H 0.7864 0.5245 0.5252 0.082 Uiso 1 1 calc R U
C38 C 0.8787(9) 0.4615(10) 0.4417(6) 0.0687(16) Uani 1 1 d . .
H38A H 0.8348 0.4056 0.4341 0.082 Uiso 1 1 calc R U
H38B H 0.9318 0.4389 0.4751 0.082 Uiso 1 1 calc R U
C39 C 1.0028(8) 0.4205(6) 0.3279(6) 0.0514(12) Uani 1 1 d . .
H39A H 0.9787 0.3527 0.3349 0.062 Uiso 1 1 calc R U
H39B H 1.0721 0.4219 0.3468 0.062 Uiso 1 1 calc R U
C40 C 1.0097(8) 0.4462(6) 0.2454(6) 0.0514(12) Uani 1 1 d . .
H40A H 1.0398 0.5115 0.2388 0.062 Uiso 1 1 calc R U
H40B H 1.0573 0.3963 0.2188 0.062 Uiso 1 1 calc R U
C41 C 0.8670(7) 0.3529(6) 0.2098(6) 0.0514(12) Uani 1 1 d . .
H41A H 0.8605 0.3236 0.2594 0.062 Uiso 1 1 calc R U
H41B H 0.9128 0.3076 0.1777 0.062 Uiso 1 1 calc R U
C42 C 0.7608(7) 0.3670(6) 0.1795(6) 0.0514(12) Uani 1 1 d . .
H42A H 0.7665 0.3997 0.1311 0.062 Uiso 1 1 calc R U
H42B H 0.7308 0.3020 0.1737 0.062 Uiso 1 1 calc R U
H10W H 0.761(7) 0.827(8) 0.3869(16) 0.062 Uiso 1 1 d D U
H20W H 1.025(5) 0.938(6) 0.312(5) 0.062 Uiso 1 1 d D U
H21W H 0.927(6) 0.937(6) 0.369(4) 0.062 Uiso 1 1 d D U
H30W H 0.902(8) 0.936(6) 0.1224(18) 0.062 Uiso 1 1 d D U
H31W H 0.938(8) 0.993(4) 0.191(4) 0.062 Uiso 1 1 d D U
H40W H 0.720(7) 0.875(3) 0.151(5) 0.062 Uiso 1 1 d D U
H41W H 0.696(6) 0.762(5) 0.159(5) 0.062 Uiso 1 1 d D U
H50W H 0.899(6) 0.697(8) 0.093(3) 0.062 Uiso 1 1 d D U
H60W H 1.133(5) 0.765(8) 0.262(3) 0.062 Uiso 1 1 d D U
H61W H 1.114(6) 0.768(8) 0.1773(19) 0.062 Uiso 1 1 d D U
H70W H 0.993(6) 0.712(7) 0.385(4) 0.062 Uiso 1 1 d D U
H80W H 0.744(6) 0.616(8) 0.294(4) 0.062 Uiso 1 1 d D U
H81W H 0.805(8) 0.561(3) 0.239(6) 0.062 Uiso 1 1 d D U
H71W H 0.935(8) 0.620(6) 0.360(6) 0.062 Uiso 1 1 d D U
H11W H 0.684(4) 0.869(7) 0.331(5) 0.062 Uiso 1 1 d D U
H51W H 1.011(3) 0.670(8) 0.119(4) 0.062 Uiso 1 1 d D U

loop_
_atom_site_aniso_label
_atom_site_aniso_U_11
_atom_site_aniso_U_22
_atom_site_aniso_U_33
_atom_site_aniso_U_23
_atom_site_aniso_U_13
_atom_site_aniso_U_12
Dy1 0.01325(13) 0.01555(13) 0.01230(13) -0.00023(8) -0.00233(8) 0.00140(8)
Cl1 0.0266(7) 0.0210(7) 0.0236(7) 0.0024(5) -0.0006(5) -0.0023(5)
Cl2 0.0236(7) 0.0231(7) 0.0251(7) -0.0049(5) -0.0008(5) 0.0049(5)
Cl3 0.0215(8) 0.0950(17) 0.0297(9) 0.0130(10) -0.0103(6) -0.0075(9)
O1 0.020(2) 0.031(2) 0.018(2) 0.0000(17) 0.0009(15) 0.0041(17)
O2 0.023(2) 0.023(2) 0.017(2) -0.0045(16) -0.0005(15) -0.0049(16)
O3 0.041(3) 0.029(2) 0.017(2) 0.0048(17) -0.0126(18) -0.010(2)
O4 0.023(2) 0.021(2) 0.026(2) -0.0024(17) -0.0111(17) 0.0024(16)
O5 0.030(2) 0.030(2) 0.019(2) -0.0056(18) -0.0038(17) 0.0078(19)
O6 0.017(2) 0.069(4) 0.015(2) -0.003(2) -0.0002(16) 0.005(2)
O7 0.022(2) 0.029(2) 0.028(2) 0.0108(18) -0.0099(17) -0.0058(18)
O8 0.023(2) 0.022(2) 0.036(3) -0.0006(19) -0.0042(18) -0.0043(17)
O9 0.047(2) 0.079(3) 0.042(2) 0.028(2) -0.0196(19) -0.033(2)
O10 0.032(3) 0.041(3) 0.027(2) -0.011(2) -0.0064(19) 0.001(2)
O11 0.025(2) 0.035(3) 0.037(3) 0.000(2) -0.0029(19) -0.004(2)
O12 0.023(2) 0.033(2) 0.028(2) 0.0003(19) -0.0035(18) 0.0019(18)
O13 0.047(2) 0.079(3) 0.042(2) 0.028(2) -0.0196(19) -0.033(2)
O14 0.022(2) 0.017(2) 0.065(4) 0.012(2) 0.006(2) 0.0018(17)
O15 0.024(2) 0.022(2) 0.019(2) 0.0043(16) -0.0057(16) 0.0002(16)
O16 0.029(2) 0.026(2) 0.018(2) -0.0014(17) -0.0025(16) -0.0048(18)
O17 0.029(2) 0.022(2) 0.030(2) -0.0007(18) -0.0074(18) -0.0054(18)
O18 0.020(2) 0.023(2) 0.045(3) 0.000(2) -0.0037(19) -0.0011(17)
O19 0.054(3) 0.164(7) 0.047(3) -0.032(4) 0.007(2) -0.025(4)
O20 0.054(3) 0.164(7) 0.047(3) -0.032(4) 0.007(2) -0.025(4)
O21 0.074(5) 0.034(3) 0.081(5) 0.029(3) -0.040(4) -0.021(3)
O22 0.033(3) 0.021(2) 0.059(4) -0.003(2) 0.002(2) 0.005(2)
O23 0.036(3) 0.068(4) 0.029(3) -0.014(3) 0.000(2) -0.006(3)
O24 0.060(4) 0.027(3) 0.039(3) 0.002(2) -0.025(3) -0.008(2)
O25 0.040(3) 0.055(3) 0.031(3) -0.008(2) 0.008(2) -0.007(3)
O26 0.036(3) 0.026(3) 0.072(4) 0.017(3) -0.006(3) 0.000(2)
O27 0.044(3) 0.022(2) 0.045(3) 0.005(2) 0.008(2) -0.007(2)
O28 0.047(4) 0.114(6) 0.030(3) -0.011(3) -0.013(3) 0.037(4)
O29 0.055(4) 0.023(3) 0.062(4) -0.004(2) 0.010(3) -0.003(2)
O30 0.052(3) 0.026(2) 0.031(3) -0.011(2) 0.018(2) -0.006(2)
O31 0.026(3) 0.058(4) 0.052(3) -0.026(3) 0.002(2) 0.011(2)
O32 0.0430(19) 0.096(3) 0.065(2) 0.004(2) -0.0208(16) -0.0066(18)
O33 0.0430(19) 0.096(3) 0.065(2) 0.004(2) -0.0208(16) -0.0066(18)
O34 0.0430(19) 0.096(3) 0.065(2) 0.004(2) -0.0208(16) -0.0066(18)
O35 0.0430(19) 0.096(3) 0.065(2) 0.004(2) -0.0208(16) -0.0066(18)
C1 0.060(5) 0.026(3) 0.026(3) -0.003(3) 0.006(3) -0.010(3)
C2 0.063(6) 0.033(4) 0.038(4) -0.002(3) 0.025(4) 0.000(4)
C3 0.093(8) 0.044(5) 0.050(6) 0.012(4) 0.039(6) 0.024(5)
C4 0.142(12) 0.043(5) 0.026(4) 0.011(4) 0.018(6) 0.019(6)
C5 0.117(9) 0.035(4) 0.033(5) -0.003(4) -0.027(5) -0.001(5)
C6 0.084(6) 0.034(4) 0.019(3) 0.003(3) -0.013(4) -0.015(4)
C7 0.041(2) 0.055(3) 0.042(2) -0.0071(19) -0.0065(17) -0.0091(19)
C8 0.041(2) 0.055(3) 0.042(2) -0.0071(19) -0.0065(17) -0.0091(19)
C9 0.041(2) 0.055(3) 0.042(2) -0.0071(19) -0.0065(17) -0.0091(19)
C10 0.041(2) 0.055(3) 0.042(2) -0.0071(19) -0.0065(17) -0.0091(19)
C11 0.033(4) 0.031(4) 0.034(4) 0.002(3) -0.001(3) 0.004(3)
C12 0.025(3) 0.033(4) 0.031(3) -0.001(3) -0.008(3) 0.009(3)
C13 0.036(4) 0.053(5) 0.053(5) 0.009(4) -0.021(4) -0.021(4)
C14 0.029(4) 0.069(6) 0.049(5) 0.015(4) 0.008(3) -0.009(4)
C15 0.019(3) 0.026(3) 0.028(3) -0.001(2) -0.010(2) 0.003(2)
C16 0.017(3) 0.043(4) 0.033(4) -0.002(3) -0.010(2) 0.001(3)
C17 0.027(3) 0.053(5) 0.032(4) -0.003(3) -0.009(3) 0.020(3)
C18 0.039(4) 0.033(4) 0.038(4) -0.001(3) -0.007(3) 0.019(3)
C19 0.039(4) 0.025(3) 0.045(4) 0.003(3) -0.009(3) 0.007(3)
C20 0.023(3) 0.024(3) 0.035(4) 0.005(3) -0.007(3) 0.004(2)
C21 0.028(3) 0.017(3) 0.039(4) 0.009(2) -0.004(3) -0.005(2)
C22 0.030(3) 0.032(3) 0.023(3) 0.010(3) -0.007(2) -0.001(3)
C23 0.023(3) 0.035(3) 0.022(3) 0.004(3) 0.003(2) 0.000(3)
C24 0.040(4) 0.028(3) 0.016(3) -0.002(2) 0.005(2) 0.002(3)
C25 0.042(4) 0.028(3) 0.033(4) -0.010(3) -0.007(3) -0.005(3)
C26 0.038(4) 0.015(3) 0.042(4) -0.004(3) -0.009(3) -0.005(3)
C27 0.034(4) 0.023(3) 0.048(4) -0.001(3) -0.017(3) -0.013(3)
C28 0.021(3) 0.033(4) 0.040(4) 0.005(3) -0.006(3) -0.010(3)
C29 0.032(3) 0.037(4) 0.023(3) -0.003(3) -0.001(3) -0.010(3)
C30 0.048(4) 0.025(3) 0.029(4) 0.000(3) -0.004(3) -0.008(3)
C31 0.052(5) 0.046(5) 0.043(5) 0.005(4) -0.026(4) -0.009(4)
C32 0.040(4) 0.046(5) 0.044(5) 0.011(4) -0.005(3) -0.003(3)
C33 0.037(4) 0.056(5) 0.056(5) -0.014(4) 0.007(4) -0.014(4)
C34 0.033(4) 0.064(5) 0.035(4) -0.019(4) 0.006(3) -0.015(4)
C35 0.068(4) 0.086(4) 0.058(3) 0.029(3) -0.025(3) -0.031(3)
C36 0.068(4) 0.086(4) 0.058(3) 0.029(3) -0.025(3) -0.031(3)
C37 0.068(4) 0.086(4) 0.058(3) 0.029(3) -0.025(3) -0.031(3)
C38 0.068(4) 0.086(4) 0.058(3) 0.029(3) -0.025(3) -0.031(3)
C39 0.053(3) 0.0246(19) 0.079(3) -0.0020(19) -0.021(2) 0.0055(17)
C40 0.053(3) 0.0246(19) 0.079(3) -0.0020(19) -0.021(2) 0.0055(17)
C41 0.053(3) 0.0246(19) 0.079(3) -0.0020(19) -0.021(2) 0.0055(17)
C42 0.053(3) 0.0246(19) 0.079(3) -0.0020(19) -0.021(2) 0.0055(17)

loop_
_atom_type_symbol
_atom_type_description
_atom_type_scat_dispersion_real
_atom_type_scat_dispersion_imag
_atom_type_scat_source
C C 0.0033 0.0016 'International Tables Vol C Tables 4.2.6.8 and 6.1.1.4'
H H 0.0000 0.0000 'International Tables Vol C Tables 4.2.6.8 and 6.1.1.4'
O O 0.0106 0.0060 'International Tables Vol C Tables 4.2.6.8 and 6.1.1.4'
Cl Cl 0.1484 0.1585 'International Tables Vol C Tables 4.2.6.8 and 6.1.1.4'
Dy Dy -0.1892 4.4098 'International Tables Vol C Tables 4.2.6.8 and 6.1.1.4'

loop_
_geom_angle_atom_site_label_1
_geom_angle_atom_site_label_2
_geom_angle_atom_site_label_3
_geom_angle
O1 Dy1 O7 81.65(16)
O1 Dy1 O3 103.17(17)
O7 Dy1 O3 144.70(16)
O1 Dy1 O5 146.80(16)
O7 Dy1 O5 109.43(17)
O3 Dy1 O5 85.79(17)
O1 Dy1 O4 77.13(16)
O7 Dy1 O4 142.95(16)
O3 Dy1 O4 70.59(16)
O5 Dy1 O4 75.95(15)
O1 Dy1 O8 80.55(16)
O7 Dy1 O8 72.01(16)
O3 Dy1 O8 143.18(16)
O5 Dy1 O8 73.92(17)
O4 Dy1 O8 74.79(16)
O1 Dy1 O2 74.73(15)
O7 Dy1 O2 74.35(16)
O3 Dy1 O2 73.39(15)
O5 Dy1 O2 137.92(16)
O4 Dy1 O2 126.99(15)
O8 Dy1 O2 140.57(16)
O1 Dy1 O6 142.81(16)
O7 Dy1 O6 75.81(17)
O3 Dy1 O6 80.43(19)
O5 Dy1 O6 69.77(17)
O4 Dy1 O6 136.26(16)
O8 Dy1 O6 118.71(18)
O2 Dy1 O6 70.94(16)
O25 Cl1 O27 109.7(3)
O25 Cl1 O26 109.4(4)
O27 Cl1 O26 110.5(3)
O25 Cl1 O24 108.4(4)
O27 Cl1 O24 109.2(3)
O26 Cl1 O24 109.8(3)
O31 Cl2 O28 110.4(4)
O31 Cl2 O30 110.5(3)
O28 Cl2 O30 109.0(4)
O31 Cl2 O29 110.9(4)
O28 Cl2 O29 108.8(5)
O30 Cl2 O29 107.2(3)
O35 Cl3 O34 112.5(4)
O35 Cl3 O33 117.2(5)
O34 Cl3 O33 110.4(4)
O35 Cl3 O32 106.6(5)
O34 Cl3 O32 105.9(5)
O33 Cl3 O32 103.1(5)
C6 O9 C7 128.7(7)
C9 O10 C8 115.0(6)
C10 O11 C11 112.6(6)
C13 O12 C12 113.9(6)
C1 O13 C14 119.0(7)
C20 O14 C21 118.7(5)
C23 O15 C22 114.5(5)
C24 O16 C25 112.1(5)
C26 O17 C27 113.9(5)
C15 O18 C28 120.1(5)
C34 O19 C35 119.4(8)
C36 O20 C37 114.5(10)
C39 O21 C38 119.5(8)
C41 O22 C40 113.0(6)
C29 O23 C42 119.5(6)
O13 C1 C2 123.0(8)
O13 C1 C6 115.9(7)
C2 C1 C6 121.0(8)
C3 C2 C1 118.7(10)
C4 C3 C2 121.2(10)
C3 C4 C5 121.0(9)
C4 C5 C6 119.8(11)
O9 C6 C5 124.8(9)
O9 C6 C1 116.7(7)
C5 C6 C1 118.4(9)
O9 C7 C8 106.4(7)
O10 C8 C7 109.7(7)
O10 C9 C10 109.6(7)
O11 C10 C9 107.5(7)
O11 C11 C12 106.4(6)
O12 C12 C11 108.1(5)
O12 C13 C14 113.4(6)
O13 C14 C13 107.0(7)
O18 C15 C16 125.5(6)
O18 C15 C20 114.2(5)
C16 C15 C20 120.3(6)
C15 C16 C17 119.0(7)
C18 C17 C16 121.1(7)
C17 C18 C19 119.8(7)
C20 C19 C18 119.3(7)
O14 C20 C19 124.5(6)
O14 C20 C15 114.9(6)
C19 C20 C15 120.5(6)
O14 C21 C22 107.3(5)
O15 C22 C21 109.6(5)
O15 C23 C24 114.1(5)
O16 C24 C23 109.3(5)
O16 C25 C26 108.3(5)
O17 C26 C25 113.3(5)
O17 C27 C28 109.5(5)
O18 C28 C27 106.3(6)
O23 C29 C30 125.9(7)
O23 C29 C34 115.5(6)
C30 C29 C34 118.6(7)
C29 C30 C31 119.3(7)
C32 C31 C30 121.4(8)
C31 C32 C33 119.3(8)
C34 C33 C32 120.0(8)
C33 C34 O19 123.2(8)
C33 C34 C29 121.3(7)
O19 C34 C29 115.4(8)
O19 C35 C36 114.3(10)
O20 C36 C35 114.6(10)
C38 C37 O20 118.1(10)
C37 C38 O21 111.2(9)
O21 C39 C40 110.0(7)
O22 C40 C39 113.8(8)
O22 C41 C42 108.1(6)
O23 C42 C41 107.0(8)

loop_
_geom_bond_atom_site_label_1
_geom_bond_atom_site_label_2
_geom_bond_distance
Dy1 O1 2.321(4)
Dy1 O7 2.333(4)
Dy1 O3 2.362(5)
Dy1 O5 2.364(4)
Dy1 O4 2.378(4)
Dy1 O8 2.388(5)
Dy1 O2 2.392(4)
Dy1 O6 2.404(4)
Cl1 O25 1.434(5)
Cl1 O27 1.438(5)
Cl1 O26 1.439(5)
Cl1 O24 1.457(5)
Cl2 O31 1.421(5)
Cl2 O28 1.423(6)
Cl2 O30 1.446(5)
Cl2 O29 1.446(6)
Cl3 O35 1.357(8)
Cl3 O34 1.422(7)
Cl3 O33 1.427(8)
Cl3 O32 1.517(9)
O9 C6 1.379(11)
O9 C7 1.475(10)
O10 C9 1.433(11)
O10 C8 1.445(10)
O11 C10 1.424(10)
O11 C11 1.424(9)
O12 C13 1.415(9)
O12 C12 1.439(8)
O13 C1 1.373(9)
O13 C14 1.430(11)
O14 C20 1.379(8)
O14 C21 1.428(8)
O15 C23 1.424(8)
O15 C22 1.435(7)
O16 C24 1.417(8)
O16 C25 1.444(8)
O17 C26 1.427(8)
O17 C27 1.431(8)
O18 C15 1.368(8)
O18 C28 1.414(8)
O19 C34 1.376(11)
O19 C35 1.384(13)
O20 C36 1.257(13)
O20 C37 1.490(14)
O21 C39 1.426(12)
O21 C38 1.498(13)
O22 C41 1.425(10)
O22 C40 1.434(10)
O23 C29 1.358(9)
O23 C42 1.421(11)
C1 C2 1.407(11)
C1 C6 1.411(13)
C2 C3 1.386(14)
C3 C4 1.365(19)
C4 C5 1.399(17)
C5 C6 1.403(11)
C7 C8 1.492(13)
C9 C10 1.499(12)
C11 C12 1.499(10)
C13 C14 1.508(13)
C15 C16 1.374(9)
C15 C20 1.394(9)
C16 C17 1.404(11)
C17 C18 1.376(12)
C18 C19 1.394(11)
C19 C20 1.391(9)
C21 C22 1.484(10)
C23 C24 1.509(10)
C25 C26 1.516(11)
C27 C28 1.494(10)
C29 C30 1.389(10)
C29 C34 1.402(10)
C30 C31 1.396(12)
C31 C32 1.368(13)
C32 C33 1.394(12)
C33 C34 1.364(13)
C35 C36 1.487(14)
C37 C38 1.461(18)
C39 C40 1.513(14)
C41 C42 1.497(12)
